data_4118323
loop_
_publ_author_name
'Sven O. Sylvester'
'Jacqueline M. Cole'
'Paul G. Waddell'

_publ_section_title
;
 Photoconversion Bonding Mechanism in Ruthenium Sulfur Dioxide Linkage
 Photoisomers Revealed by in Situ Diffraction
;
_journal_name_full 'Journal of the American Chemical Society'
_journal_page_first 11860
_journal_page_last 11863
_journal_paper_doi 10.1021/ja303943q
_journal_volume 134
_journal_year 2012
_chemical_formula_moiety 'C5 H18 Cl3 N5 O3 Ru1 S1'
_chemical_formula_sum 'C5 H18 Cl3 N5 O3 Ru S'
_chemical_formula_weight 435.72
_chemical_name_systematic
;
 ?
;
_space_group_IT_number 62
_symmetry_cell_setting orthorhombic
_symmetry_space_group_name_Hall '-P 2n 2a'
_symmetry_space_group_name_H-M 'P m c n'
_atom_sites_solution_hydrogens geom
_atom_sites_solution_primary direct
_atom_sites_solution_secondary difmap
_cell_angle_alpha 90
_cell_angle_beta 90
_cell_angle_gamma 90
_cell_formula_units_Z 4
_cell_length_a 6.909(5)
_cell_length_b 9.769(6)
_cell_length_c 23.346(16)
_cell_measurement_reflns_used 3972
_cell_measurement_temperature 150(2)
_cell_measurement_theta_max 32.9
_cell_measurement_theta_min 2.6
_cell_volume 1575.7(18)
_computing_cell_refinement
;
        CrystalClear-SM Expert 2.0 r4 (Rigaku, 2009)
;
_computing_data_collection
;
        CrystalClear-SM Expert 2.0 r4 (Rigaku, 2009)
;
_computing_data_reduction
;
        CrystalClear-SM Expert 2.0 r4 (Rigaku, 2009)
;
_computing_molecular_graphics 'Ortep-3 for Windows (Farrugia, 1997)'
_computing_publication_material 'WinGX publication routines (Farrugia, 1999)'
_computing_structure_refinement 'SHELXL-97 (Sheldrick, 2008)'
_diffrn_ambient_temperature 150(2)
_diffrn_detector_area_resol_mean 28.5714
_diffrn_measured_fraction_theta_full 0.99
_diffrn_measured_fraction_theta_max 0.874
_diffrn_measurement_device_type
;
        Rigaku Saturn724+ (2x2 bin mode)
;
_diffrn_measurement_method 'profile data from \w-scans'
_diffrn_radiation_monochromator graphite
_diffrn_radiation_type MoK\a
_diffrn_radiation_wavelength 0.71073
_diffrn_reflns_av_R_equivalents 0.0738
_diffrn_reflns_av_unetI/netI 0.1302
_diffrn_reflns_limit_h_max 9
_diffrn_reflns_limit_h_min -4
_diffrn_reflns_limit_k_max 14
_diffrn_reflns_limit_k_min -5
_diffrn_reflns_limit_l_max 33
_diffrn_reflns_limit_l_min -15
_diffrn_reflns_number 4611
_diffrn_reflns_theta_full 27.5
_diffrn_reflns_theta_max 32.92
_diffrn_reflns_theta_min 3.35
_diffrn_source 'Sealed Tube'
_exptl_absorpt_coefficient_mu 1.643
_exptl_absorpt_correction_T_max 1
_exptl_absorpt_correction_T_min 0.694
_exptl_absorpt_correction_type multi-scan
_exptl_crystal_colour Colorless
_exptl_crystal_density_diffrn 1.837
_exptl_crystal_description Prism
_exptl_crystal_F_000 872
_exptl_crystal_size_max 0.2
_exptl_crystal_size_mid 0.2
_exptl_crystal_size_min 0.2
_refine_diff_density_max 1.142
_refine_diff_density_min -1.479
_refine_diff_density_rms 0.182
_refine_ls_extinction_method none
_refine_ls_goodness_of_fit_ref 0.968
_refine_ls_hydrogen_treatment constr
_refine_ls_matrix_type full
_refine_ls_number_parameters 117
_refine_ls_number_reflns 2763
_refine_ls_number_restraints 12
_refine_ls_restrained_S_all 0.967
_refine_ls_R_factor_all 0.0692
_refine_ls_R_factor_gt 0.0513
_refine_ls_shift/su_max 0.004
_refine_ls_shift/su_mean 0
_refine_ls_structure_factor_coef Fsqd
_refine_ls_weighting_details 'calc w=1/[\s^2^(Fo^2^)+(0.0342P)^2^+0.0000P] where P=(Fo^2^+2Fc^2^)/3'
_refine_ls_weighting_scheme calc
_refine_ls_wR_factor_ref 0.1165
_reflns_number_gt 1980
_reflns_number_total 2763
_reflns_threshold_expression >2\s(I)
_cod_data_source_file ja303943q_si_002_37.cif
_cod_data_source_block 3-cl-pyr-light-150K-1
_cod_original_cell_volume 1575.6(18)
_cod_database_code 4118323

loop_
_symmetry_equiv_pos_as_xyz
'x, y, z'
'-x+1/2, -y+1/2, z+1/2'
'x+1/2, -y, -z'
'-x, y+1/2, -z+1/2'
'-x, -y, -z'
'x-1/2, y-1/2, -z-1/2'
'-x-1/2, y, z'
'x, -y-1/2, z-1/2'

loop_
_atom_site_label
_atom_site_fract_x
_atom_site_fract_y
_atom_site_fract_z
_atom_site_U_iso_or_equiv
_atom_site_adp_type
_atom_site_calc_flag
_atom_site_refinement_flags
_atom_site_occupancy
_atom_site_disorder_assembly
_atom_site_disorder_group
_atom_site_type_symbol
Ru1 0.25 0.07100(4) 0.847713(18) 0.02116(13) Uani d S 1 . . Ru
Cl2 0.75 0.16697(14) 0.99273(6) 0.0323(3) Uani d S 1 . . Cl
Cl3 0.75 -0.11473(15) 0.79129(6) 0.0342(3) Uani d S 1 . . Cl
S1 0.25 -0.10092(17) 0.79425(7) 0.0276(5) Uani d SP 0.906(6) A 1 S
N3 0.25 0.2473(4) 0.9013(2) 0.0252(9) Uani d S 1 A . n
N2 0.4722(4) -0.0137(3) 0.90034(14) 0.0255(6) Uani d . 1 A . n
H2A 0.5338 0.0548 0.9194 0.038 Uiso calc R 1 . . H
H2B 0.5588 -0.0593 0.878 0.038 Uiso calc R 1 . . H
H2C 0.4188 -0.0728 0.926 0.038 Uiso calc R 1 . . H
N1 0.4694(4) 0.1652(3) 0.79786(14) 0.0281(7) Uani d . 1 A . n
H1A 0.5384 0.2239 0.8202 0.042 Uiso calc R 1 . . H
H1B 0.4142 0.2121 0.7684 0.042 Uiso calc R 1 . . H
H1C 0.5499 0.0998 0.7836 0.042 Uiso calc R 1 . . H
O1 0.25 -0.0846(5) 0.7326(2) 0.0419(13) Uani d SPU 0.906(6) A 1 O
C3 0.25 0.4797(6) 0.9698(3) 0.0372(14) Uani d S 1 . . C
H3 0.25 0.5588 0.9935 0.045 Uiso calc SR 1 . . H
O2 0.25 -0.2413(6) 0.8147(3) 0.0432(15) Uani d SPU 0.906(6) A 1 O
O3 0.75 0.3118(5) 0.8773(2) 0.0484(12) Uani d S 1 . . O
C2 0.25 0.3488(6) 0.9939(3) 0.0267(11) Uani d S 1 A . C
C1 0.25 0.2353(6) 0.9582(2) 0.0264(11) Uani d S 1 . . C
H1 0.25 0.1465 0.9747 0.032 Uiso calc SR 1 A . H
C5 0.25 0.3737(6) 0.8774(3) 0.0314(12) Uani d S 1 . . C
H5 0.25 0.3828 0.8369 0.038 Uiso calc SR 1 A . H
C4 0.25 0.4915(6) 0.9120(3) 0.0380(14) Uani d S 1 A . C
H4 0.25 0.5796 0.8948 0.046 Uiso calc SR 1 . . H
O1A 0.25 -0.048(5) 0.757(2) 0.023(7) Uiso d SPU 0.094(6) . 2 O
O2A 0.390(11) -0.282(8) 0.795(3) 0.052(10) Uiso d PU 0.047(3) . 2 O
S1A 0.229(7) -0.179(3) 0.8186(11) 0.041(9) Uiso d P 0.047(3) . 2 S
Cl1 0.25 0.32524(16) 1.06728(7) 0.0403(4) Uani d S 1 . . Cl

loop_
_atom_site_aniso_label
_atom_site_aniso_U_11
_atom_site_aniso_U_22
_atom_site_aniso_U_33
_atom_site_aniso_U_12
_atom_site_aniso_U_13
_atom_site_aniso_U_23
Ru1 0.0231(2) 0.01895(19) 0.0215(2) 0 0 0.00086(15)
Cl2 0.0378(7) 0.0292(6) 0.0300(7) 0 0 0.0007(6)
Cl3 0.0379(7) 0.0341(7) 0.0305(8) 0 0 -0.0107(6)
S1 0.0298(8) 0.0257(8) 0.0274(9) 0 0 -0.0056(7)
N3 0.030(2) 0.0191(19) 0.026(2) 0 0 0.0021(17)
N2 0.0274(14) 0.0244(14) 0.0246(16) 0.0010(13) -0.0012(13) -0.0008(12)
N1 0.0295(15) 0.0285(15) 0.0262(18) -0.0018(14) 0.0007(13) 0.0030(14)
O1 0.054(3) 0.042(3) 0.030(3) 0 0 -0.005(2)
C3 0.042(3) 0.023(3) 0.047(4) 0 0 -0.008(3)
O2 0.058(4) 0.024(2) 0.049(3) 0 0 -0.008(2)
O3 0.053(3) 0.050(3) 0.042(3) 0 0 -0.008(2)
C2 0.023(2) 0.025(2) 0.032(3) 0 0 -0.008(2)
C1 0.026(2) 0.024(2) 0.029(3) 0 0 -0.002(2)
C5 0.031(3) 0.028(3) 0.036(3) 0 0 0.008(3)
C4 0.051(4) 0.016(2) 0.047(4) 0 0 0.000(3)
Cl1 0.0529(9) 0.0358(8) 0.0322(8) 0 0 -0.0068(6)

loop_
_atom_type_symbol
_atom_type_description
_atom_type_scat_dispersion_real
_atom_type_scat_dispersion_imag
_atom_type_scat_source
C C 0.0033 0.0016 'International Tables Vol C Tables 4.2.6.8 and 6.1.1.4'
H H 0 0 'International Tables Vol C Tables 4.2.6.8 and 6.1.1.4'
Cl Cl 0.1484 0.1585 'International Tables Vol C Tables 4.2.6.8 and 6.1.1.4'
N N 0.0061 0.0033 'International Tables Vol C Tables 4.2.6.8 and 6.1.1.4'
O O 0.0106 0.006 'International Tables Vol C Tables 4.2.6.8 and 6.1.1.4'
Ru Ru -1.2594 0.8363 'International Tables Vol C Tables 4.2.6.8 and 6.1.1.4'
S S 0.1246 0.1234 'International Tables Vol C Tables 4.2.6.8 and 6.1.1.4'

loop_
_geom_angle_atom_site_label_1
_geom_angle_atom_site_label_2
_geom_angle_atom_site_label_3
_geom_angle
_geom_angle_site_symmetry_1
_geom_angle_site_symmetry_3
S1 Ru1 N1 91.19(11) . 7_655
S1 Ru1 N1 91.19(10) . .
N1 Ru1 N1 91.24(18) 7_655 .
S1 Ru1 N3 179.36(13) . .
N1 Ru1 N3 88.37(13) 7_655 .
N1 Ru1 N3 88.37(13) . .
S1 Ru1 N2 91.84(10) . .
N1 Ru1 N2 176.94(13) 7_655 .
N1 Ru1 N2 88.28(13) . .
N3 Ru1 N2 88.60(12) . .
S1 Ru1 N2 91.84(10) . 7_655
N1 Ru1 N2 88.28(13) 7_655 7_655
N1 Ru1 N2 176.94(13) . 7_655
N3 Ru1 N2 88.60(12) . 7_655
N2 Ru1 N2 92.04(18) . 7_655
S1 Ru1 O1A 24.6(11) . .
N1 Ru1 O1A 74.2(7) 7_655 .
N1 Ru1 O1A 74.2(7) . .
N3 Ru1 O1A 154.7(11) . .
N2 Ru1 O1A 108.6(7) . .
N2 Ru1 O1A 108.6(7) 7_655 .
S1 Ru1 S1A 21.3(6) . 7_655
N1 Ru1 S1A 108.1(10) 7_655 7_655
N1 Ru1 S1A 103.3(9) . 7_655
N3 Ru1 S1A 159.4(6) . 7_655
N2 Ru1 S1A 75.0(9) . 7_655
N2 Ru1 S1A 79.7(9) 7_655 7_655
O1A Ru1 S1A 45.7(12) . 7_655
S1 Ru1 S1A 21.3(6) . .
N1 Ru1 S1A 103.3(9) 7_655 .
N1 Ru1 S1A 108.1(9) . .
N3 Ru1 S1A 159.4(6) . .
N2 Ru1 S1A 79.7(9) . .
N2 Ru1 S1A 75.0(10) 7_655 .
O1A Ru1 S1A 45.7(12) . .
S1A Ru1 S1A 6(2) 7_655 .
O1 S1 O2 115.5(3) . .
O1 S1 Ru1 120.3(2) . .
O2 S1 Ru1 124.2(3) . .
C1 N3 C5 119.3(5) . .
C1 N3 Ru1 121.0(3) . .
C5 N3 Ru1 119.8(4) . .
Ru1 N2 H2A 109.5 . .
Ru1 N2 H2B 109.5 . .
H2A N2 H2B 109.5 . .
Ru1 N2 H2C 109.5 . .
H2A N2 H2C 109.5 . .
H2B N2 H2C 109.5 . .
Ru1 N1 H1A 109.5 . .
Ru1 N1 H1B 109.5 . .
H1A N1 H1B 109.5 . .
Ru1 N1 H1C 109.5 . .
H1A N1 H1C 109.5 . .
H1B N1 H1C 109.5 . .
C4 C3 C2 118.6(5) . .
C4 C3 H3 120.7 . .
C2 C3 H3 120.7 . .
C1 C2 C3 119.3(6) . .
C1 C2 Cl1 119.3(4) . .
C3 C2 Cl1 121.4(4) . .
N3 C1 C2 121.9(5) . .
N3 C1 H1 119 . .
C2 C1 H1 119 . .
N3 C5 C4 120.7(6) . .
N3 C5 H5 119.7 . .
C4 C5 H5 119.7 . .
C3 C4 C5 120.2(6) . .
C3 C4 H4 119.9 . .
C5 C4 H4 119.9 . .
S1A O1A S1A 8(3) 7_655 .
S1A O1A Ru1 70.2(17) 7_655 .
S1A O1A Ru1 70.2(17) . .
S1A O2A S1A 8(3) 7_655 .
S1A S1A O2A 126(4) 7_655 7_655
S1A S1A O2A 46(3) 7_655 .
O2A S1A O2A 80(6) 7_655 .
S1A S1A O1A 85.8(14) 7_655 .
O2A S1A O1A 103(4) 7_655 .
O2A S1A O1A 96(3) . .
S1A S1A Ru1 86.8(10) 7_655 .
O2A S1A Ru1 145(4) 7_655 .
O2A S1A Ru1 131(4) . .
O1A S1A Ru1 64.0(15) . .

loop_
_geom_bond_atom_site_label_1
_geom_bond_atom_site_label_2
_geom_bond_site_symmetry_2
_geom_bond_distance
Ru1 S1 . 2.0926(19)
Ru1 N1 7_655 2.121(3)
Ru1 N1 . 2.121(3)
Ru1 N3 . 2.129(5)
Ru1 N2 . 2.133(3)
Ru1 N2 7_655 2.133(3)
Ru1 O1A . 2.42(5)
Ru1 S1A 7_655 2.54(3)
Ru1 S1A . 2.54(3)
S1 O1 . 1.448(6)
S1 O2 . 1.452(6)
N3 C1 . 1.333(7)
N3 C5 . 1.354(7)
N2 H2A . 0.91
N2 H2B . 0.91
N2 H2C . 0.91
N1 H1A . 0.91
N1 H1B . 0.91
N1 H1C . 0.91
C3 C4 . 1.353(9)
C3 C2 . 1.398(8)
C3 H3 . 0.95
C2 C1 . 1.386(7)
C2 Cl1 . 1.729(6)
C1 H1 . 0.95
C5 C4 . 1.406(8)
C5 H5 . 0.95
C4 H4 . 0.95
O1A S1A 7_655 1.93(5)
O1A S1A . 1.93(5)
O2A S1A 7_655 1.41(9)
O2A S1A . 1.60(9)
S1A S1A 7_655 0.29(10)
S1A O2A 7_655 1.41(9)

loop_
_geom_torsion_atom_site_label_1
_geom_torsion_atom_site_label_2
_geom_torsion_atom_site_label_3
_geom_torsion_atom_site_label_4
_geom_torsion
_geom_torsion_site_symmetry_1
_geom_torsion_site_symmetry_4
N1 Ru1 S1 O1 45.63(9) 7_655 .
N1 Ru1 S1 O1 -45.63(9) . .
N3 Ru1 S1 O1 0.00(3) . .
N2 Ru1 S1 O1 -133.95(9) . .
N2 Ru1 S1 O1 133.95(9) 7_655 .
O1A Ru1 S1 O1 0.000(2) . .
S1A Ru1 S1 O1 -171(3) 7_655 .
S1A Ru1 S1 O1 171(3) . .
N1 Ru1 S1 O2 -134.37(9) 7_655 .
N1 Ru1 S1 O2 134.37(9) . .
N3 Ru1 S1 O2 180.00(3) . .
N2 Ru1 S1 O2 46.05(9) . .
N2 Ru1 S1 O2 -46.05(9) 7_655 .
O1A Ru1 S1 O2 180.000(2) . .
S1A Ru1 S1 O2 9(3) 7_655 .
S1A Ru1 S1 O2 -9(3) . .
S1 Ru1 N3 C1 180.00(10) . .
N1 Ru1 N3 C1 134.36(9) 7_655 .
N1 Ru1 N3 C1 -134.36(9) . .
N2 Ru1 N3 C1 -46.04(9) . .
N2 Ru1 N3 C1 46.04(9) 7_655 .
O1A Ru1 N3 C1 180.000(3) . .
S1A Ru1 N3 C1 -9(3) 7_655 .
S1A Ru1 N3 C1 9(3) . .
S1 Ru1 N3 C5 0.00(10) . .
N1 Ru1 N3 C5 -45.64(9) 7_655 .
N1 Ru1 N3 C5 45.64(9) . .
N2 Ru1 N3 C5 133.96(9) . .
N2 Ru1 N3 C5 -133.96(9) 7_655 .
O1A Ru1 N3 C5 0.000(4) . .
S1A Ru1 N3 C5 171(3) 7_655 .
S1A Ru1 N3 C5 -171(3) . .
C4 C3 C2 C1 0.000(5) . .
C4 C3 C2 Cl1 180.000(3) . .
C5 N3 C1 C2 0.000(4) . .
Ru1 N3 C1 C2 180.000(3) . .
C3 C2 C1 N3 0.000(4) . .
Cl1 C2 C1 N3 180.000(3) . .
C1 N3 C5 C4 0.000(4) . .
Ru1 N3 C5 C4 180.000(3) . .
C2 C3 C4 C5 0.000(5) . .
N3 C5 C4 C3 0.000(5) . .
S1 Ru1 O1A S1A -4.5(15) . 7_655
N1 Ru1 O1A S1A -136.5(16) 7_655 7_655
N1 Ru1 O1A S1A 127.5(16) . 7_655
N3 Ru1 O1A S1A 175.5(15) . 7_655
N2 Ru1 O1A S1A 44.9(16) . 7_655
N2 Ru1 O1A S1A -53.9(16) 7_655 7_655
S1A Ru1 O1A S1A -9(3) . 7_655
S1 Ru1 O1A S1A 4.5(15) . .
N1 Ru1 O1A S1A -127.5(16) 7_655 .
N1 Ru1 O1A S1A 136.5(16) . .
N3 Ru1 O1A S1A -175.5(15) . .
N2 Ru1 O1A S1A 53.9(16) . .
N2 Ru1 O1A S1A -44.9(16) 7_655 .
S1A Ru1 O1A S1A 9(3) 7_655 .
S1A O2A S1A O2A 180.00(14) 7_655 7_655
S1A O2A S1A O1A 78(4) 7_655 .
S1A O2A S1A Ru1 17(6) 7_655 .
Ru1 O1A S1A S1A -88.5(5) . 7_655
S1A O1A S1A O2A -126(4) 7_655 7_655
Ru1 O1A S1A O2A 146(4) . 7_655
S1A O1A S1A O2A -45(3) 7_655 .
Ru1 O1A S1A O2A -133(3) . .
S1A O1A S1A Ru1 88.5(6) 7_655 .
S1 Ru1 S1A S1A 82(3) . 7_655
N1 Ru1 S1A S1A 138.5(3) 7_655 7_655
N1 Ru1 S1A S1A 42.7(3) . 7_655
N3 Ru1 S1A S1A -99(3) . 7_655
N2 Ru1 S1A S1A -42.0(2) . 7_655
N2 Ru1 S1A S1A -137.0(3) 7_655 7_655
O1A Ru1 S1A S1A 86.8(11) . 7_655
S1 Ru1 S1A O2A -80(6) . 7_655
N1 Ru1 S1A O2A -23(6) 7_655 7_655
N1 Ru1 S1A O2A -119(6) . 7_655
N3 Ru1 S1A O2A 100(6) . 7_655
N2 Ru1 S1A O2A 157(6) . 7_655
N2 Ru1 S1A O2A 62(6) 7_655 7_655
O1A Ru1 S1A O2A -75(6) . 7_655
S1A Ru1 S1A O2A -161(6) 7_655 7_655
S1 Ru1 S1A O2A 69(5) . .
N1 Ru1 S1A O2A 126(4) 7_655 .
N1 Ru1 S1A O2A 30(4) . .
N3 Ru1 S1A O2A -111(5) . .
N2 Ru1 S1A O2A -54(4) . .
N2 Ru1 S1A O2A -149(4) 7_655 .
O1A Ru1 S1A O2A 75(4) . .
S1A Ru1 S1A O2A -12(4) 7_655 .
S1 Ru1 S1A O1A -5.2(18) . .
N1 Ru1 S1A O1A 51.6(13) 7_655 .
N1 Ru1 S1A O1A -44.1(13) . .
N3 Ru1 S1A O1A 174.5(18) . .
N2 Ru1 S1A O1A -128.9(12) . .
N2 Ru1 S1A O1A 136.2(13) 7_655 .
S1A Ru1 S1A O1A -86.8(11) 7_655 .
